data_2234265
loop_
_publ_author_name
'Sun, Chen-Guang'
'Song, Ji-Rong'

_publ_section_title
;
 <i>catena</i>-Poly[(chloridozinc)-\m-5-(1-methyl-1<i>H</i>-benzimidazol-2-yl-\k<i>N</i>^3^)-1,2,3-triazol-1-ido-\k^2^<i>N</i>^1^:<i>N</i>^3^]
;
_journal_issue 4
_journal_name_full 'Acta Crystallographica Section E'
_journal_page_first m520
_journal_paper_doi 10.1107/S1600536812012706
_journal_volume 68
_journal_year 2012
_chemical_formula_iupac '[Zn (C10 H8 N5) Cl]'
_chemical_formula_moiety 'C10 H8 Cl N5 Zn'
_chemical_formula_sum 'C10 H8 Cl N5 Zn'
_chemical_formula_weight 299.03
_chemical_melting_point 178
_chemical_name_systematic
;
<i>catena</i>-Poly[(chloridozinc)-\m-5-(1-methyl-1<i>H</i>-benzimidazol-
2-yl-\k<i>N</i>^3^)-1,2,3-triazol-1-ido-\k^2^<i>N</i>^1^:<i>N</i>^3^]
;
_space_group_IT_number 86
_symmetry_cell_setting tetragonal
_symmetry_space_group_name_Hall '-P 4bc'
_symmetry_space_group_name_H-M 'P 42/n :2'
_atom_sites_solution_hydrogens geom
_atom_sites_solution_primary direct
_atom_sites_solution_secondary difmap
_audit_creation_method SHELXL-97
_cell_angle_alpha 90.00
_cell_angle_beta 90.00
_cell_angle_gamma 90.00
_cell_formula_units_Z 8
_cell_length_a 16.08220(10)
_cell_length_b 16.08220(10)
_cell_length_c 9.0114(2)
_cell_measurement_reflns_used 3164
_cell_measurement_temperature 153(2)
_cell_measurement_theta_max 27.55
_cell_measurement_theta_min 2.83
_cell_volume 2330.68(6)
_computing_cell_refinement 'SAINT (Bruker, 2007)'
_computing_data_collection 'APEX2 (Bruker, 2007)'
_computing_data_reduction 'SAINT (Bruker, 2007)'
_computing_molecular_graphics 'DIAMOND (Brandenburg, 1999)'
_computing_publication_material 'SHELXTL (Sheldrick, 2008)'
_computing_structure_refinement 'SHELXL97 (Sheldrick, 2008)'
_computing_structure_solution 'SHELXS97 (Sheldrick, 2008)'
_diffrn_ambient_temperature 153(2)
_diffrn_measured_fraction_theta_full 0.983
_diffrn_measured_fraction_theta_max 0.983
_diffrn_measurement_device_type 'Bruker APEXII CCD'
_diffrn_measurement_method '\f and \w scans'
_diffrn_radiation_monochromator graphite
_diffrn_radiation_source 'fine-focus sealed tube'
_diffrn_radiation_type MoK\a
_diffrn_radiation_wavelength 0.71073
_diffrn_reflns_av_R_equivalents 0.0218
_diffrn_reflns_av_sigmaI/netI 0.0275
_diffrn_reflns_limit_h_max 19
_diffrn_reflns_limit_h_min -20
_diffrn_reflns_limit_k_max 11
_diffrn_reflns_limit_k_min -20
_diffrn_reflns_limit_l_max 9
_diffrn_reflns_limit_l_min -11
_diffrn_reflns_number 6487
_diffrn_reflns_theta_full 27.00
_diffrn_reflns_theta_max 27.00
_diffrn_reflns_theta_min 2.88
_exptl_absorpt_coefficient_mu 2.319
_exptl_absorpt_correction_T_max 0.8012
_exptl_absorpt_correction_T_min 0.5948
_exptl_absorpt_correction_type multi-scan
_exptl_absorpt_process_details '(SADABS; Bruker, 2001)'
_exptl_crystal_colour yellow
_exptl_crystal_density_diffrn 1.704
_exptl_crystal_density_method 'not measured'
_exptl_crystal_description block
_exptl_crystal_F_000 1200
_exptl_crystal_size_max 0.25
_exptl_crystal_size_mid 0.20
_exptl_crystal_size_min 0.10
_refine_diff_density_max 0.280
_refine_diff_density_min -0.323
_refine_ls_extinction_method none
_refine_ls_goodness_of_fit_ref 1.050
_refine_ls_hydrogen_treatment constr
_refine_ls_matrix_type full
_refine_ls_number_parameters 155
_refine_ls_number_reflns 2511
_refine_ls_number_restraints 0
_refine_ls_restrained_S_all 1.050
_refine_ls_R_factor_all 0.0284
_refine_ls_R_factor_gt 0.0237
_refine_ls_shift/su_max 0.001
_refine_ls_shift/su_mean 0.000
_refine_ls_structure_factor_coef Fsqd
_refine_ls_weighting_details 'calc w=1/[\s^2^(Fo^2^)+(0.0248P)^2^+1.2538P] where P=(Fo^2^+2Fc^2^)/3'
_refine_ls_weighting_scheme calc
_refine_ls_wR_factor_gt 0.0579
_refine_ls_wR_factor_ref 0.0608
_reflns_number_gt 2242
_reflns_number_total 2511
_reflns_threshold_expression I>2\s(I)
_cod_data_source_file hy2526.cif
_cod_data_source_block I
_cod_original_sg_symbol_H-M 'P 42/n'
_cod_database_code 2234265
_cod_database_fobs_code 2234265

loop_
_symmetry_equiv_pos_as_xyz
'x, y, z'
'-x+1/2, -y+1/2, z'
'-y, x+1/2, z+1/2'
'y+1/2, -x, z+1/2'
'-x, -y, -z'
'x-1/2, y-1/2, -z'
'y, -x-1/2, -z-1/2'
'-y-1/2, x, -z-1/2'

loop_
_atom_site_type_symbol
_atom_site_label
_atom_site_fract_x
_atom_site_fract_y
_atom_site_fract_z
_atom_site_U_iso_or_equiv
_atom_site_adp_type
_atom_site_calc_flag
_atom_site_refinement_flags
_atom_site_occupancy
_atom_site_symmetry_multiplicity
Zn Zn1 0.885173(13) 0.359714(13) 0.23661(2) 0.01485(8) Uani d . 1 1
Cl Cl1 0.98564(3) 0.32498(3) 0.08256(5) 0.02279(12) Uani d . 1 1
N N4 0.86431(9) 0.22361(10) 0.63125(16) 0.0164(3) Uani d . 1 1
N N1 0.89656(9) 0.46000(9) 0.37457(16) 0.0150(3) Uani d . 1 1
N N3 0.87375(10) 0.29967(9) 0.43575(16) 0.0158(3) Uani d . 1 1
C C3 0.88790(11) 0.43874(11) 0.51738(19) 0.0143(4) Uani d . 1 1
N N2 0.88891(9) 0.50546(9) 0.60836(16) 0.0156(3) Uani d . 1 1
N N5 0.86571(10) 0.22235(10) 0.48211(16) 0.0174(3) Uani d . 1 1
C C9 0.89630(11) 0.57556(11) 0.5191(2) 0.0171(4) Uani d . 1 1
C C10 0.87849(13) 0.50517(12) 0.7694(2) 0.0224(4) Uani d . 1 1
H H10A 0.8203 0.5044 0.7931 0.034 Uiso calc R 1 1
H H10B 0.9035 0.5542 0.8106 0.034 Uiso calc R 1 1
H H10C 0.9048 0.4567 0.8102 0.034 Uiso calc R 1 1
C C2 0.87783(11) 0.35173(11) 0.5545(2) 0.0146(4) Uani d . 1 1
C C4 0.90207(11) 0.54619(11) 0.3728(2) 0.0164(4) Uani d . 1 1
C C8 0.89762(13) 0.65991(12) 0.5530(2) 0.0242(4) Uani d . 1 1
H H8 0.8937 0.6790 0.6501 0.029 Uiso calc R 1 1
C C1 0.87145(12) 0.30313(11) 0.6796(2) 0.0175(4) Uani d . 1 1
H H1 0.8719 0.3212 0.7776 0.021 Uiso calc R 1 1
C C7 0.90506(14) 0.71385(13) 0.4342(2) 0.0294(5) Uani d . 1 1
H H7 0.9049 0.7708 0.4519 0.035 Uiso calc R 1 1
C C6 0.91287(14) 0.68529(13) 0.2877(2) 0.0269(5) Uani d . 1 1
H H6 0.9187 0.7237 0.2113 0.032 Uiso calc R 1 1
C C5 0.91205(12) 0.60159(12) 0.2543(2) 0.0207(4) Uani d . 1 1
H H5 0.9179 0.5828 0.1573 0.025 Uiso calc R 1 1

loop_
_atom_site_aniso_label
_atom_site_aniso_U_11
_atom_site_aniso_U_22
_atom_site_aniso_U_33
_atom_site_aniso_U_12
_atom_site_aniso_U_13
_atom_site_aniso_U_23
Zn1 0.01681(12) 0.01827(12) 0.00945(12) -0.00095(8) -0.00090(8) 0.00094(8)
Cl1 0.0229(2) 0.0266(2) 0.0189(2) -0.0002(2) 0.00538(18) -0.00207(19)
N4 0.0217(8) 0.0182(8) 0.0093(7) 0.0009(7) 0.0008(6) 0.0005(6)
N1 0.0151(7) 0.0163(7) 0.0136(7) -0.0006(6) -0.0009(6) 0.0009(6)
N3 0.0202(8) 0.0158(8) 0.0115(7) -0.0012(6) -0.0002(6) 0.0006(6)
C3 0.0120(8) 0.0170(9) 0.0139(8) -0.0010(7) -0.0004(7) -0.0008(7)
N2 0.0168(7) 0.0164(7) 0.0137(8) -0.0026(6) -0.0004(6) -0.0006(6)
N5 0.0232(8) 0.0181(8) 0.0108(7) -0.0002(7) -0.0002(6) 0.0029(6)
C9 0.0143(9) 0.0185(9) 0.0185(9) -0.0004(7) -0.0013(7) 0.0023(7)
C10 0.0319(11) 0.0227(10) 0.0126(9) -0.0054(9) 0.0021(8) -0.0028(7)
C2 0.0142(8) 0.0177(9) 0.0119(9) 0.0005(7) -0.0002(7) -0.0022(7)
C4 0.0127(8) 0.0177(9) 0.0187(9) -0.0018(7) -0.0018(7) 0.0013(7)
C8 0.0301(11) 0.0202(10) 0.0222(10) -0.0013(9) -0.0004(9) -0.0028(8)
C1 0.0222(9) 0.0181(9) 0.0121(8) 0.0004(8) 0.0011(7) -0.0018(7)
C7 0.0396(13) 0.0161(10) 0.0325(12) -0.0029(9) -0.0025(10) 0.0010(9)
C6 0.0338(12) 0.0214(10) 0.0253(11) -0.0045(9) -0.0019(9) 0.0084(9)
C5 0.0210(10) 0.0228(10) 0.0184(10) -0.0022(8) -0.0020(8) 0.0040(8)

loop_
_atom_type_symbol
_atom_type_description
_atom_type_scat_dispersion_real
_atom_type_scat_dispersion_imag
_atom_type_scat_source
C C 0.0033 0.0016 'International Tables Vol C Tables 4.2.6.8 and 6.1.1.4'
H H 0.0000 0.0000 'International Tables Vol C Tables 4.2.6.8 and 6.1.1.4'
N N 0.0061 0.0033 'International Tables Vol C Tables 4.2.6.8 and 6.1.1.4'
Cl Cl 0.1484 0.1585 'International Tables Vol C Tables 4.2.6.8 and 6.1.1.4'
Zn Zn 0.2839 1.4301 'International Tables Vol C Tables 4.2.6.8 and 6.1.1.4'

loop_
_geom_angle_atom_site_label_1
_geom_angle_atom_site_label_2
_geom_angle_atom_site_label_3
_geom_angle_site_symmetry_1
_geom_angle_site_symmetry_3
_geom_angle
N4 Zn1 N1 3_644 . 109.83(6)
N4 Zn1 N3 3_644 . 110.90(6)
N1 Zn1 N3 . . 81.20(6)
N4 Zn1 Cl1 3_644 . 110.69(5)
N1 Zn1 Cl1 . . 121.17(4)
N3 Zn1 Cl1 . . 119.94(5)
N5 N4 C1 . . 109.51(15)
N5 N4 Zn1 . 4_565 117.63(12)
C1 N4 Zn1 . 4_565 132.73(12)
C3 N1 C4 . . 105.82(15)
C3 N1 Zn1 . . 111.95(12)
C4 N1 Zn1 . . 141.79(12)
N5 N3 C2 . . 109.65(14)
N5 N3 Zn1 . . 137.05(12)
C2 N3 Zn1 . . 113.26(12)
N1 C3 N2 . . 112.29(16)
N1 C3 C2 . . 118.70(16)
N2 C3 C2 . . 128.99(16)
C3 N2 C9 . . 107.11(15)
C3 N2 C10 . . 126.80(16)
C9 N2 C10 . . 125.97(16)
N3 N5 N4 . . 107.71(14)
N2 C9 C8 . . 131.72(17)
N2 C9 C4 . . 106.03(16)
C8 C9 C4 . . 122.24(17)
N2 C10 H10A . . 109.5
N2 C10 H10B . . 109.5
H10A C10 H10B . . 109.5
N2 C10 H10C . . 109.5
H10A C10 H10C . . 109.5
H10B C10 H10C . . 109.5
N3 C2 C1 . . 106.92(16)
N3 C2 C3 . . 114.77(16)
C1 C2 C3 . . 138.31(17)
N1 C4 C5 . . 130.65(18)
N1 C4 C9 . . 108.71(16)
C5 C4 C9 . . 120.64(17)
C7 C8 C9 . . 116.31(18)
C7 C8 H8 . . 121.8
C9 C8 H8 . . 121.8
N4 C1 C2 . . 106.21(16)
N4 C1 H1 . . 126.9
C2 C1 H1 . . 126.9
C8 C7 C6 . . 122.04(19)
C8 C7 H7 . . 119.0
C6 C7 H7 . . 119.0
C5 C6 C7 . . 121.60(19)
C5 C6 H6 . . 119.2
C7 C6 H6 . . 119.2
C6 C5 C4 . . 117.12(18)
C6 C5 H5 . . 121.4
C4 C5 H5 . . 121.4

loop_
_geom_bond_atom_site_label_1
_geom_bond_atom_site_label_2
_geom_bond_site_symmetry_2
_geom_bond_distance
Zn1 N4 3_644 1.9920(15)
Zn1 N1 . 2.0445(15)
Zn1 N3 . 2.0461(15)
Zn1 Cl1 . 2.2022(5)
N4 N5 . 1.344(2)
N4 C1 . 1.356(2)
N4 Zn1 4_565 1.9920(15)
N1 C3 . 1.339(2)
N1 C4 . 1.389(2)
N3 N5 . 1.318(2)
N3 C2 . 1.360(2)
C3 N2 . 1.351(2)
C3 C2 . 1.448(2)
N2 C9 . 1.390(2)
N2 C10 . 1.461(2)
C9 C8 . 1.391(3)
C9 C4 . 1.404(3)
C10 H10A . 0.9600
C10 H10B . 0.9600
C10 H10C . 0.9600
C2 C1 . 1.376(3)
C4 C5 . 1.400(3)
C8 C7 . 1.383(3)
C8 H8 . 0.9300
C1 H1 . 0.9300
C7 C6 . 1.403(3)
C7 H7 . 0.9300
C6 C5 . 1.380(3)
C6 H6 . 0.9300
C5 H5 . 0.9300

loop_
_geom_hbond_atom_site_label_D
_geom_hbond_atom_site_label_H
_geom_hbond_atom_site_label_A
_geom_hbond_site_symmetry_A
_geom_hbond_distance_DH
_geom_hbond_distance_HA
_geom_hbond_distance_DA
_geom_hbond_angle_DHA
C1 H1 N5 3_645 0.93 2.49 3.274(2) 142
C10 H10B Cl1 5_766 0.96 2.81 3.744(2) 165
